data_4071398
loop_
_publ_author_name
'Brunner, Henri'
'Muschiol, Manfred'
'Tsuno, Takashi'
'Takahashi, Takemoto'
'Zabel, Manfred'

_publ_section_title
;
 Pyramidal Stability of Chiral-at-Metal Half-Sandwich 16-Electron
 Fragments [CpRu(P&#x2212;P&#x2032;)]
;
_journal_issue 14
_journal_name_full Organometallics
_journal_page_first 3514
_journal_paper_doi 10.1021/om800148r
_journal_volume 27
_journal_year 2008
_chemical_absolute_configuration ad
_chemical_compound_source 'see text'
_chemical_formula_moiety 'C32 H31 Br P2 Ru'
_chemical_formula_structural 'C32 Br P2 Ru'
_chemical_formula_sum 'C32 H31 Br P2 Ru'
_chemical_formula_weight 658.48
_chemical_name_systematic ?
_space_group_IT_number 4
_symmetry_cell_setting monoclinic
_symmetry_Int_Tables_number 4
_symmetry_space_group_name_Hall 'P 2yb'
_symmetry_space_group_name_H-M 'P 1 21 1'
_atom_sites_solution_hydrogens geom
_atom_sites_solution_primary direct
_atom_sites_solution_secondary difmap
_cell_angle_alpha 90
_cell_angle_beta 112.4786(12)
_cell_angle_gamma 90
_cell_formula_units_Z 2
_cell_length_a 9.65602(10)
_cell_length_b 14.95694(10)
_cell_length_c 10.48788(10)
_cell_measurement_reflns_used 16128
_cell_measurement_temperature 123
_cell_measurement_theta_max 51.2038
_cell_measurement_theta_min 4.5500
_cell_volume 1399.62(2)
_computing_cell_refinement
;
CrysAlis RED, Oxford Diffraction Ltd.,
Version 1.171.30.3 (release 12-05-2006 CrysAlis171 .NET)
;
_computing_data_collection
;
CrysAlis CCD, Oxford Diffraction Ltd.,
Version 1.171.30.3 (release 12-05-2006 CrysAlis171 .NET)
;
_computing_data_reduction
;
CrysAlis RED, Oxford Diffraction Ltd.,
Version 1.171.30.3 (release 12-05-2006 CrysAlis171 .NET)
;
_computing_molecular_graphics 'PLATON (Spek, 1990)'
_computing_publication_material 'PLATON (Spek, 2003)'
_computing_structure_refinement 'SHELXL-97 (Sheldrick, 1997)'
_computing_structure_solution 'SIR-97 (Altomare, 1999)'
_diffrn_ambient_temperature 150(1)
_diffrn_detector_area_resol_mean 10.5431
_diffrn_measured_fraction_theta_full 0.995
_diffrn_measured_fraction_theta_max 0.996
_diffrn_measurement_details
;
  1 omega  -33.00   22.00   1.0000    2.0000
omega____ theta____ kappa____ phi______ omega'___ theta'___ frames
    -        0.1529   75.0000  240.0000    0.0000    0.0000 55

  2 omega   24.00   75.00   1.0000    2.0000
omega____ theta____ kappa____ phi______ omega'___ theta'___ frames
    -        0.1529   45.0000    0.0000    0.0000    0.0000 51

  3 omega   23.00   78.00   1.0000    2.0000
omega____ theta____ kappa____ phi______ omega'___ theta'___ frames
    -        0.1529   75.0000  120.0000    0.0000    0.0000 55

  4 omega  -51.00    1.00   1.0000    3.0000
omega____ theta____ kappa____ phi______ omega'___ theta'___ frames
    -      -60.8272  102.0000  328.0000    0.0000    0.0000 52

  5 omega -136.00  -85.00   1.0000    3.0000
omega____ theta____ kappa____ phi______ omega'___ theta'___ frames
    -      -60.8272  -45.0000  120.0000    0.0000    0.0000 51

  6 omega -135.00  -83.00   1.0000    3.0000
omega____ theta____ kappa____ phi______ omega'___ theta'___ frames
    -      -60.8272  -62.0000  180.0000    0.0000    0.0000 52

  7 omega  -84.00  -33.00   1.0000    3.0000
omega____ theta____ kappa____ phi______ omega'___ theta'___ frames
    -      -60.8272  -45.0000  120.0000    0.0000    0.0000 51

  8 omega -109.00  -58.00   1.0000    3.0000
omega____ theta____ kappa____ phi______ omega'___ theta'___ frames
    -      -60.8272  110.0000  202.0000    0.0000    0.0000 51

  9 omega  -82.00  -28.00   1.0000    3.0000
omega____ theta____ kappa____ phi______ omega'___ theta'___ frames
    -      -60.8272  -71.0000   46.0000    0.0000    0.0000 54

 10 omega  -83.00  -28.00   1.0000    3.0000
omega____ theta____ kappa____ phi______ omega'___ theta'___ frames
    -      -60.8272  -75.0000  120.0000    0.0000    0.0000 55

 11 omega  -82.00  -28.00   1.0000    3.0000
omega____ theta____ kappa____ phi______ omega'___ theta'___ frames
    -      -60.8272  -71.0000  255.0000    0.0000    0.0000 54

 12 omega -137.00  -83.00   1.0000    3.0000
omega____ theta____ kappa____ phi______ omega'___ theta'___ frames
    -      -60.8272  -71.0000  255.0000    0.0000    0.0000 54

 13 omega  -83.00  -30.00   1.0000    3.0000
omega____ theta____ kappa____ phi______ omega'___ theta'___ frames
    -      -60.8272  -65.0000   51.0000    0.0000    0.0000 53

 14 omega   98.00  145.00   1.0000    3.0000
omega____ theta____ kappa____ phi______ omega'___ theta'___ frames
    -       62.4840   16.0000   66.0000    0.0000    0.0000 47

 15 omega   85.00  140.00   1.0000    3.0000
omega____ theta____ kappa____ phi______ omega'___ theta'___ frames
    -       62.4840   74.0000  -85.0000    0.0000    0.0000 55

 16 omega   51.00   98.00   1.0000    3.0000
omega____ theta____ kappa____ phi______ omega'___ theta'___ frames
    -       62.4840   16.0000   66.0000    0.0000    0.0000 47

 17 omega  -83.00  -27.00   1.0000    3.0000
omega____ theta____ kappa____ phi______ omega'___ theta'___ frames
    -      -60.8272  -77.0000  112.0000    0.0000    0.0000 56

 18 omega  -97.00  -39.00   1.0000    3.0000
omega____ theta____ kappa____ phi______ omega'___ theta'___ frames
    -      -60.8272   25.0000 -177.0000    0.0000    0.0000 58

 19 omega  -97.00  -39.00   1.0000    3.0000
omega____ theta____ kappa____ phi______ omega'___ theta'___ frames
    -      -60.8272   25.0000  160.0000    0.0000    0.0000 58

 20 omega  -83.00  -28.00   1.0000    3.0000
omega____ theta____ kappa____ phi______ omega'___ theta'___ frames
    -      -60.8272  -74.0000   18.0000    0.0000    0.0000 55

 21 omega  -38.00   17.00   1.0000    3.0000
omega____ theta____ kappa____ phi______ omega'___ theta'___ frames
    -      -60.8272   75.0000  120.0000    0.0000    0.0000 55

 22 omega  -83.00  -28.00   1.0000    3.0000
omega____ theta____ kappa____ phi______ omega'___ theta'___ frames
    -      -60.8272  -75.0000    0.0000    0.0000    0.0000 55

 23 omega  -83.00  -29.00   1.0000    3.0000
omega____ theta____ kappa____ phi______ omega'___ theta'___ frames
    -      -60.8272  -69.0000    8.0000    0.0000    0.0000 54

 24 omega  -39.00   19.00   1.0000    3.0000
omega____ theta____ kappa____ phi______ omega'___ theta'___ frames
    -      -60.8272   25.0000  160.0000    0.0000    0.0000 58

 25 omega  -94.00  -39.00   1.0000    3.0000
omega____ theta____ kappa____ phi______ omega'___ theta'___ frames
    -      -60.8272   75.0000    0.0000    0.0000    0.0000 55

 26 omega  -83.00  -28.00   1.0000    3.0000
omega____ theta____ kappa____ phi______ omega'___ theta'___ frames
    -      -60.8272  -73.0000  150.0000    0.0000    0.0000 55

 27 omega  -22.00   33.00   1.0000    2.0000
omega____ theta____ kappa____ phi______ omega'___ theta'___ frames
    -        0.1529  -75.0000    0.0000    0.0000    0.0000 55

 28 omega  -78.00  -23.00   1.0000    2.0000
omega____ theta____ kappa____ phi______ omega'___ theta'___ frames
    -        0.1529  -75.0000  120.0000    0.0000    0.0000 55

 29 omega   22.00   80.00   1.0000    2.0000
omega____ theta____ kappa____ phi______ omega'___ theta'___ frames
    -        0.1529   25.0000  160.0000    0.0000    0.0000 58

 30 omega   28.00   85.00   1.0000    3.0000
omega____ theta____ kappa____ phi______ omega'___ theta'___ frames
    -       62.4840   78.0000  138.0000    0.0000    0.0000 57

 31 omega   28.00   85.00   1.0000    3.0000
omega____ theta____ kappa____ phi______ omega'___ theta'___ frames
    -       62.4840   78.0000  113.0000    0.0000    0.0000 57

 32 omega   29.00   85.00   1.0000    3.0000
omega____ theta____ kappa____ phi______ omega'___ theta'___ frames
    -       62.4840   76.0000  141.0000    0.0000    0.0000 56

 33 omega  -94.00  -39.00   1.0000    3.0000
omega____ theta____ kappa____ phi______ omega'___ theta'___ frames
    -      -60.8272   75.0000  240.0000    0.0000    0.0000 55

 34 omega  -38.00   17.00   1.0000    3.0000
omega____ theta____ kappa____ phi______ omega'___ theta'___ frames
    -      -60.8272   75.0000    0.0000    0.0000    0.0000 55

 35 omega -104.00  -52.00   1.0000    3.0000
omega____ theta____ kappa____ phi______ omega'___ theta'___ frames
    -      -60.8272  102.0000  328.0000    0.0000    0.0000 52

 36 omega  -39.00   19.00   1.0000    3.0000
omega____ theta____ kappa____ phi______ omega'___ theta'___ frames
    -      -60.8272   25.0000 -177.0000    0.0000    0.0000 58

 37 omega  -89.00  -38.00   1.0000    3.0000
omega____ theta____ kappa____ phi______ omega'___ theta'___ frames
    -      -60.8272   45.0000  120.0000    0.0000    0.0000 51

 38 omega  -37.00   14.00   1.0000    3.0000
omega____ theta____ kappa____ phi______ omega'___ theta'___ frames
    -      -60.8272   45.0000  120.0000    0.0000    0.0000 51

 39 omega  -84.00  -33.00   1.0000    3.0000
omega____ theta____ kappa____ phi______ omega'___ theta'___ frames
    -      -60.8272  -45.0000    0.0000    0.0000    0.0000 51

 40 omega  -89.00  -38.00   1.0000    3.0000
omega____ theta____ kappa____ phi______ omega'___ theta'___ frames
    -      -60.8272   45.0000  240.0000    0.0000    0.0000 51

 41 omega  -83.00  -27.00   1.0000    3.0000
omega____ theta____ kappa____ phi______ omega'___ theta'___ frames
    -      -60.8272  -77.0000  217.0000    0.0000    0.0000 56

 42 omega  -94.00  -39.00   1.0000    3.0000
omega____ theta____ kappa____ phi______ omega'___ theta'___ frames
    -      -60.8272   75.0000  120.0000    0.0000    0.0000 55

 43 omega   23.00   78.00   1.0000    2.0000
omega____ theta____ kappa____ phi______ omega'___ theta'___ frames
    -        0.1529   75.0000    0.0000    0.0000    0.0000 55

 44 omega   24.00   75.00   1.0000    2.0000
omega____ theta____ kappa____ phi______ omega'___ theta'___ frames
    -        0.1529   45.0000  120.0000    0.0000    0.0000 51

 45 omega  -75.00  -50.00   1.0000    2.0000
omega____ theta____ kappa____ phi______ omega'___ theta'___ frames
    -        0.1529  -45.0000    0.0000    0.0000    0.0000 25

;
_diffrn_measurement_device_type 'Oxford Diffraction Gemini Ultra'
_diffrn_measurement_method omega-scan
_diffrn_radiation_monochromator graphite
_diffrn_radiation_probe x-ray
_diffrn_radiation_source 'Enhance (Cu) X-ray Source'
_diffrn_radiation_type 'Cu K\a'
_diffrn_radiation_wavelength 1.5418
_diffrn_reflns_av_R_equivalents 0.0328
_diffrn_reflns_av_sigmaI/netI 0.0169
_diffrn_reflns_limit_h_max 9
_diffrn_reflns_limit_h_min -9
_diffrn_reflns_limit_k_max 15
_diffrn_reflns_limit_k_min -15
_diffrn_reflns_limit_l_max 10
_diffrn_reflns_limit_l_min -10
_diffrn_reflns_number 17986
_diffrn_reflns_reduction_process
;
;
_diffrn_reflns_theta_full 51.38
_diffrn_reflns_theta_max 51.38
_diffrn_reflns_theta_min 4.56
_diffrn_standards_decay_% 0
_diffrn_standards_interval_count 0
_diffrn_standards_interval_time 0
_diffrn_standards_number 0
_exptl_absorpt_coefficient_mu 7.424
_exptl_absorpt_correction_T_max 1.17771
_exptl_absorpt_correction_T_min 0.73228
_exptl_absorpt_correction_type multi-scan
_exptl_absorpt_process_details
;
CrysAlis RED, Oxford Diffraction Ltd.,
Version 1.171.30.3 (release 12-05-2006 CrysAlis171 .NET)
Empirical absorption correction using spherical harmonics,
 implemented in SCALE3 ABSPACK scaling algorithm.
;
_exptl_crystal_colour orange
_exptl_crystal_density_diffrn 1.5625
_exptl_crystal_density_method 'Not Measured'
_exptl_crystal_description prism
_exptl_crystal_F_000 664
_exptl_crystal_size_max 0.128
_exptl_crystal_size_mid 0.106
_exptl_crystal_size_min 0.088
_refine_diff_density_max 0.269
_refine_diff_density_min -0.295
_refine_diff_density_rms 0.043
_refine_ls_abs_structure_details 'Flack H.D. (1983), Acta Cryst. A39, 876-881'
_refine_ls_abs_structure_Flack -0.029(6)
_refine_ls_extinction_method none
_refine_ls_goodness_of_fit_ref 1.081
_refine_ls_hydrogen_treatment constr
_refine_ls_matrix_type full
_refine_ls_number_parameters 326
_refine_ls_number_reflns 2986
_refine_ls_number_restraints 1
_refine_ls_restrained_S_all 1.081
_refine_ls_R_factor_all 0.0173
_refine_ls_R_factor_gt 0.0168
_refine_ls_shift/su_max 0.000
_refine_ls_shift/su_mean 0.000
_refine_ls_structure_factor_coef Fsqd
_refine_ls_weighting_details 'calc w=1/[\s^2^(Fo^2^)+(0.0326P)^2^+0.0385P] where P=(Fo^2^+2Fc^2^)/3'
_refine_ls_weighting_scheme calc
_refine_ls_wR_factor_gt 0.0425
_refine_ls_wR_factor_ref 0.0426
_reflns_number_gt 2909
_reflns_number_total 2986
_reflns_threshold_expression I>2\s(I)
_cod_data_source_file om800148r-file001.cif
_cod_data_source_block mubr
_cod_depositor_comments
;
The following automatic conversions were performed:

'_symmetry_cell_setting' value 'Monoclinic' changed to 'monoclinic'
according to /home/saulius/struct/CIF-dictionaries/cif_core.dic
dictionary named 'cif_core.dic' version 2.4.1 from 2010-06-29.

Automatic conversion script
Id: cif_fix_values 1715 2011-07-08 13:25:40Z adriana 
;
_cod_original_sg_symbol_H-M 'P 21'
_cod_database_code 4071398

loop_
_symmetry_equiv_pos_site_id
_symmetry_equiv_pos_as_xyz
1 x,y,z
2 -x,1/2+y,-z

loop_
_atom_site_aniso_label
_atom_site_aniso_U_11
_atom_site_aniso_U_22
_atom_site_aniso_U_33
_atom_site_aniso_U_23
_atom_site_aniso_U_13
_atom_site_aniso_U_12
Ru1 0.0153(2) 0.0197(2) 0.0217(2) 0.0021(1) 0.0051(1) -0.0006(1)
Br1 0.0230(2) 0.0288(2) 0.0264(2) 0.0020(2) -0.0022(2) 0.0027(2)
P1 0.0162(5) 0.0219(5) 0.0208(5) 0.0015(4) 0.0043(4) -0.0018(4)
P2 0.0167(5) 0.0224(5) 0.0184(5) 0.0016(4) 0.0028(4) 0.0005(4)
C1 0.027(3) 0.033(2) 0.035(2) 0.0231(19) 0.017(2) 0.0057(18)
C2 0.041(3) 0.042(3) 0.023(2) 0.0025(18) 0.014(2) -0.0093(19)
C3 0.051(3) 0.036(2) 0.064(3) 0.007(3) 0.048(3) 0.000(3)
C4 0.014(2) 0.057(3) 0.055(3) 0.024(2) 0.012(2) -0.006(2)
C5 0.040(3) 0.024(2) 0.048(3) 0.0008(18) 0.023(3) -0.014(2)
C6 0.027(3) 0.024(2) 0.0140(19) 0.0012(15) 0.0052(18) -0.0046(18)
C7 0.021(2) 0.027(2) 0.025(2) -0.0029(16) 0.0073(18) -0.0071(17)
C8 0.023(2) 0.025(2) 0.033(2) -0.0001(17) 0.0051(19) 0.0066(19)
C9 0.041(3) 0.022(2) 0.032(2) -0.0021(17) 0.013(2) 0.000(2)
C10 0.033(3) 0.028(2) 0.024(2) -0.0002(17) 0.003(2) -0.0134(19)
C11 0.021(2) 0.027(3) 0.025(2) 0.0076(17) 0.0024(18) -0.0005(18)
C12 0.019(2) 0.0124(19) 0.027(2) 0.0071(16) 0.0032(18) -0.0036(16)
C13 0.024(2) 0.023(2) 0.025(2) 0.0004(16) 0.011(2) 0.0022(16)
C14 0.036(3) 0.021(2) 0.025(2) -0.0015(16) 0.006(2) 0.0005(18)
C15 0.036(3) 0.016(2) 0.024(2) 0.0045(16) -0.002(2) -0.0038(18)
C16 0.018(2) 0.031(2) 0.027(2) 0.0064(18) -0.003(2) -0.0010(17)
C17 0.024(2) 0.030(2) 0.027(2) 0.0032(16) 0.0108(19) 0.0026(17)
C18 0.021(2) 0.027(2) 0.024(2) -0.0022(17) 0.0079(18) -0.0066(16)
C19 0.020(2) 0.028(2) 0.0187(19) 0.0042(15) 0.0071(17) -0.0008(16)
C20 0.033(2) 0.043(2) 0.025(2) -0.0023(16) 0.013(2) -0.0050(16)
C21 0.016(2) 0.019(2) 0.030(2) -0.0002(16) 0.0094(19) -0.0013(16)
C22 0.027(2) 0.025(2) 0.015(2) 0.0036(15) 0.0018(19) 0.0024(17)
C23 0.021(2) 0.037(2) 0.022(2) 0.0021(18) -0.001(2) -0.0040(18)
C24 0.019(2) 0.039(3) 0.037(3) 0.0081(19) -0.001(2) 0.0036(18)
C25 0.022(2) 0.028(2) 0.043(3) 0.0007(17) 0.011(2) 0.0031(17)
C26 0.026(2) 0.025(2) 0.025(2) 0.0003(17) 0.008(2) -0.0050(18)
C27 0.015(2) 0.029(2) 0.024(2) 0.0001(16) 0.0089(17) 0.0047(16)
C28 0.024(2) 0.038(2) 0.026(2) -0.0035(18) 0.0089(19) -0.0035(18)
C29 0.024(2) 0.057(3) 0.025(2) 0.002(2) 0.006(2) -0.006(2)
C30 0.022(2) 0.051(3) 0.040(3) -0.020(2) 0.009(2) -0.007(2)
C31 0.022(2) 0.023(2) 0.031(2) -0.0093(18) 0.003(2) 0.0021(17)
C32 0.022(2) 0.026(2) 0.029(2) 0.0016(17) 0.0059(19) 0.0075(17)

loop_
_atom_site_label
_atom_site_type_symbol
_atom_site_thermal_displace_type
_atom_site_fract_x
_atom_site_fract_y
_atom_site_fract_z
_atom_site_occupancy
_atom_site_U_iso_or_equiv
_atom_site_calc_flag
_atom_site_refinement_flags
Ru1 Ru Uani 0.23128(3) 0.58809(1) 0.20213(2) 1.000 0.0195(1) . .
Br1 Br Uani 0.07059(4) 0.65960(2) -0.02977(4) 1.000 0.0296(1) . .
P1 P Uani 0.39710(10) 0.70373(6) 0.26232(9) 1.000 0.0205(3) . .
P2 P Uani 0.37706(10) 0.53909(6) 0.08971(9) 1.000 0.0203(3) . .
C1 C Uani 0.2478(4) 0.4750(2) 0.3384(4) 1.000 0.0301(14) . .
C2 C Uani 0.2477(5) 0.5553(3) 0.4088(4) 1.000 0.0348(16) . .
C3 C Uani 0.1067(5) 0.5968(3) 0.3406(4) 1.000 0.0426(16) . .
C4 C Uani 0.0235(4) 0.5425(3) 0.2282(5) 1.000 0.0424(16) . .
C5 C Uani 0.1087(4) 0.4670(3) 0.2262(4) 1.000 0.0355(16) . .
C6 C Uani 0.3356(4) 0.8204(2) 0.2387(3) 1.000 0.0225(14) . .
C7 C Uani 0.1858(4) 0.8442(2) 0.1818(4) 1.000 0.0248(12) . .
C8 C Uani 0.1441(4) 0.9333(2) 0.1678(4) 1.000 0.0287(12) . .
C9 C Uani 0.2500(4) 0.9986(3) 0.2150(4) 1.000 0.0320(14) . .
C10 C Uani 0.3996(5) 0.9765(3) 0.2755(4) 1.000 0.0307(14) . .
C11 C Uani 0.4427(4) 0.8882(2) 0.2863(4) 1.000 0.0262(14) . .
C12 C Uani 0.5245(4) 0.7128(2) 0.4432(3) 1.000 0.0211(11) . .
C13 C Uani 0.4630(4) 0.7425(2) 0.5376(4) 1.000 0.0235(12) . .
C14 C Uani 0.5510(5) 0.7550(2) 0.6751(4) 1.000 0.0290(14) . .
C15 C Uani 0.7026(5) 0.7380(2) 0.7227(4) 1.000 0.0294(14) . .
C16 C Uani 0.7650(4) 0.7087(2) 0.6333(4) 1.000 0.0288(12) . .
C17 C Uani 0.6777(4) 0.6951(2) 0.4950(4) 1.000 0.0267(12) . .
C18 C Uani 0.5230(4) 0.6963(2) 0.1680(4) 1.000 0.0242(12) . .
C19 C Uani 0.4579(4) 0.6393(2) 0.0378(3) 1.000 0.0223(11) . .
C20 C Uani 0.5740(4) 0.6226(3) -0.0241(4) 1.000 0.0331(12) . .
C21 C Uani 0.5435(4) 0.4705(2) 0.1828(4) 1.000 0.0215(12) . .
C22 C Uani 0.6099(4) 0.4760(2) 0.3257(3) 1.000 0.0242(12) . .
C23 C Uani 0.7406(4) 0.4293(2) 0.3979(4) 1.000 0.0294(12) . .
C24 C Uani 0.8056(4) 0.3769(3) 0.3279(4) 1.000 0.0352(16) . .
C25 C Uani 0.7413(4) 0.3706(3) 0.1862(4) 1.000 0.0314(14) . .
C26 C Uani 0.6111(4) 0.4176(2) 0.1130(4) 1.000 0.0259(12) . .
C27 C Uani 0.2851(4) 0.4735(2) -0.0664(4) 1.000 0.0222(12) . .
C28 C Uani 0.2338(4) 0.5079(3) -0.1996(4) 1.000 0.0295(12) . .
C29 C Uani 0.1592(4) 0.4543(3) -0.3126(4) 1.000 0.0363(14) . .
C30 C Uani 0.1314(4) 0.3665(3) -0.2951(4) 1.000 0.0385(16) . .
C31 C Uani 0.1795(4) 0.3307(2) -0.1635(4) 1.000 0.0275(12) . .
C32 C Uani 0.2552(4) 0.3838(2) -0.0512(4) 1.000 0.0268(12) . .
H1A H Uiso 0.32800 0.43330 0.36250 1.000 0.0360 calc R
H2A H Uiso 0.32770 0.57750 0.48760 1.000 0.0420 calc R
H3A H Uiso 0.07440 0.65150 0.36620 1.000 0.0510 calc R
H4A H Uiso -0.07480 0.55490 0.16380 1.000 0.0510 calc R
H5A H Uiso 0.07850 0.41930 0.16150 1.000 0.0430 calc R
H7A H Uiso 0.11110 0.79910 0.15210 1.000 0.0300 calc R
H8A H Uiso 0.04120 0.94910 0.12500 1.000 0.0340 calc R
H9A H Uiso 0.22050 1.05970 0.20630 1.000 0.0380 calc R
H10A H Uiso 0.47290 1.02220 0.30970 1.000 0.0370 calc R
H11A H Uiso 0.54610 0.87330 0.32650 1.000 0.0310 calc R
H13A H Uiso 0.35850 0.75410 0.50590 1.000 0.0290 calc R
H14A H Uiso 0.50710 0.77530 0.73700 1.000 0.0350 calc R
H15A H Uiso 0.76350 0.74650 0.81740 1.000 0.0350 calc R
H16A H Uiso 0.86970 0.69760 0.66630 1.000 0.0350 calc R
H17A H Uiso 0.72280 0.67330 0.43500 1.000 0.0320 calc R
H18A H Uiso 0.54270 0.75720 0.14220 1.000 0.0300 calc R
H18B H Uiso 0.61980 0.67030 0.22950 1.000 0.0300 calc R
H19 H Uiso 0.37340 0.67340 -0.03130 1.000 0.0270 calc R
H20A H Uiso 0.60500 0.67970 -0.05060 1.000 0.0400 calc R
H20B H Uiso 0.53080 0.58450 -0.10590 1.000 0.0400 calc R
H20C H Uiso 0.66130 0.59270 0.04400 1.000 0.0400 calc R
H22A H Uiso 0.56540 0.51200 0.37440 1.000 0.0290 calc R
H23A H Uiso 0.78540 0.43350 0.49560 1.000 0.0350 calc R
H24A H Uiso 0.89510 0.34500 0.37770 1.000 0.0420 calc R
H25A H Uiso 0.78620 0.33410 0.13850 1.000 0.0380 calc R
H26A H Uiso 0.56790 0.41380 0.01520 1.000 0.0310 calc R
H28A H Uiso 0.25040 0.56910 -0.21320 1.000 0.0360 calc R
H29A H Uiso 0.12700 0.47880 -0.40300 1.000 0.0430 calc R
H30A H Uiso 0.07930 0.33020 -0.37300 1.000 0.0460 calc R
H31A H Uiso 0.16040 0.26980 -0.15070 1.000 0.0330 calc R
H32A H Uiso 0.28790 0.35880 0.03870 1.000 0.0320 calc R

loop_
_atom_type_symbol
_atom_type_description
_atom_type_scat_dispersion_real
_atom_type_scat_dispersion_imag
_atom_type_scat_source
Ru Ru 0.0552 3.2960 'International Tables Vol C Tables 4.2.6.8 and 6.1.1.4'
P P 0.2955 0.4335 'International Tables Vol C Tables 4.2.6.8 and 6.1.1.4'
Br Br -0.6763 1.2805 'International Tables Vol C Tables 4.2.6.8 and 6.1.1.4'
C C 0.0181 0.0091 'International Tables Vol C Tables 4.2.6.8 and 6.1.1.4'

loop_
_geom_angle_atom_site_label_1
_geom_angle_atom_site_label_2
_geom_angle_atom_site_label_3
_geom_angle
_geom_angle_publ_flag
Br1 Ru1 P1 93.01(2) yes
Br1 Ru1 P2 85.00(3) yes
Br1 Ru1 C1 144.19(10) yes
Br1 Ru1 C2 145.96(13) yes
Br1 Ru1 C3 108.28(11) yes
Br1 Ru1 C4 89.85(12) yes
Br1 Ru1 C5 106.93(10) yes
P1 Ru1 P2 83.08(4) yes
P1 Ru1 C1 122.70(10) yes
P1 Ru1 C2 96.88(12) yes
P1 Ru1 C3 105.91(12) yes
P1 Ru1 C4 140.17(12) yes
P1 Ru1 C5 158.95(10) yes
P2 Ru1 C1 100.67(11) yes
P2 Ru1 C2 128.45(13) yes
P2 Ru1 C3 163.14(12) yes
P2 Ru1 C4 136.72(12) yes
P2 Ru1 C5 104.91(11) yes
C1 Ru1 C2 37.84(15) yes
C1 Ru1 C3 62.48(15) yes
C1 Ru1 C4 61.76(16) yes
C1 Ru1 C5 37.33(15) yes
C2 Ru1 C3 37.68(17) yes
C2 Ru1 C4 62.24(18) yes
C2 Ru1 C5 62.76(16) yes
C3 Ru1 C4 36.79(17) yes
C3 Ru1 C5 61.89(16) yes
C4 Ru1 C5 36.62(16) yes
Ru1 P1 C6 121.99(13) yes
Ru1 P1 C12 117.83(11) yes
Ru1 P1 C18 110.13(11) yes
C6 P1 C12 97.15(14) yes
C6 P1 C18 103.40(16) yes
C12 P1 C18 103.97(18) yes
Ru1 P2 C19 107.66(12) yes
Ru1 P2 C21 119.49(13) yes
Ru1 P2 C27 116.97(14) yes
C19 P2 C21 102.99(17) yes
C19 P2 C27 106.56(15) yes
C21 P2 C27 101.73(16) yes
Ru1 C1 C2 70.6(2) yes
Ru1 C1 C5 73.2(2) yes
C2 C1 C5 108.5(4) no
Ru1 C2 C1 71.6(2) yes
Ru1 C2 C3 73.0(2) yes
C1 C2 C3 107.6(4) no
Ru1 C3 C2 69.3(3) yes
Ru1 C3 C4 72.3(3) yes
C2 C3 C4 107.6(4) no
Ru1 C4 C3 71.0(3) yes
Ru1 C4 C5 71.6(2) yes
C3 C4 C5 109.1(4) no
Ru1 C5 C1 69.4(2) yes
Ru1 C5 C4 71.8(3) yes
C1 C5 C4 107.2(4) no
P1 C6 C7 122.4(3) yes
P1 C6 C11 119.1(3) yes
C7 C6 C11 118.4(3) no
C6 C7 C8 120.5(3) no
C7 C8 C9 120.3(4) no
C8 C9 C10 120.3(4) no
C9 C10 C11 119.9(4) no
C6 C11 C10 120.5(4) no
P1 C12 C13 117.1(3) yes
P1 C12 C17 125.7(3) yes
C13 C12 C17 117.2(3) no
C12 C13 C14 121.5(4) no
C13 C14 C15 119.9(4) no
C14 C15 C16 119.8(4) no
C15 C16 C17 120.9(4) no
C12 C17 C16 120.7(4) no
P1 C18 C19 112.6(3) yes
P2 C19 C18 105.2(2) yes
P2 C19 C20 117.0(2) yes
C18 C19 C20 110.9(3) no
P2 C21 C22 119.2(3) yes
P2 C21 C26 121.7(3) yes
C22 C21 C26 118.9(3) no
C21 C22 C23 120.5(3) no
C22 C23 C24 120.0(3) no
C23 C24 C25 120.3(4) no
C24 C25 C26 120.1(4) no
C21 C26 C25 120.2(4) no
P2 C27 C28 124.6(3) yes
P2 C27 C32 117.8(3) yes
C28 C27 C32 117.5(4) no
C27 C28 C29 121.0(4) no
C28 C29 C30 120.4(4) no
C29 C30 C31 119.8(4) no
C30 C31 C32 119.7(3) no
C27 C32 C31 121.5(3) no
Ru1 C1 H1A 122.00 no
C2 C1 H1A 126.00 no
C5 C1 H1A 126.00 no
Ru1 C2 H2A 121.00 no
C1 C2 H2A 126.00 no
C3 C2 H2A 126.00 no
Ru1 C3 H3A 124.00 no
C2 C3 H3A 126.00 no
C4 C3 H3A 126.00 no
Ru1 C4 H4A 124.00 no
C3 C4 H4A 125.00 no
C5 C4 H4A 125.00 no
Ru1 C5 H5A 124.00 no
C1 C5 H5A 126.00 no
C4 C5 H5A 126.00 no
C6 C7 H7A 120.00 no
C8 C7 H7A 120.00 no
C7 C8 H8A 120.00 no
C9 C8 H8A 120.00 no
C8 C9 H9A 120.00 no
C10 C9 H9A 120.00 no
C9 C10 H10A 120.00 no
C11 C10 H10A 120.00 no
C6 C11 H11A 120.00 no
C10 C11 H11A 120.00 no
C12 C13 H13A 119.00 no
C14 C13 H13A 119.00 no
C13 C14 H14A 120.00 no
C15 C14 H14A 120.00 no
C14 C15 H15A 120.00 no
C16 C15 H15A 120.00 no
C15 C16 H16A 120.00 no
C17 C16 H16A 120.00 no
C12 C17 H17A 120.00 no
C16 C17 H17A 120.00 no
P1 C18 H18A 109.00 no
P1 C18 H18B 109.00 no
C19 C18 H18A 109.00 no
C19 C18 H18B 109.00 no
H18A C18 H18B 108.00 no
P2 C19 H19 108.00 no
C18 C19 H19 108.00 no
C20 C19 H19 108.00 no
C19 C20 H20A 110.00 no
C19 C20 H20B 109.00 no
C19 C20 H20C 110.00 no
H20A C20 H20B 109.00 no
H20A C20 H20C 109.00 no
H20B C20 H20C 109.00 no
C21 C22 H22A 120.00 no
C23 C22 H22A 120.00 no
C22 C23 H23A 120.00 no
C24 C23 H23A 120.00 no
C23 C24 H24A 120.00 no
C25 C24 H24A 120.00 no
C24 C25 H25A 120.00 no
C26 C25 H25A 120.00 no
C21 C26 H26A 120.00 no
C25 C26 H26A 120.00 no
C27 C28 H28A 119.00 no
C29 C28 H28A 120.00 no
C28 C29 H29A 120.00 no
C30 C29 H29A 120.00 no
C29 C30 H30A 120.00 no
C31 C30 H30A 120.00 no
C30 C31 H31A 120.00 no
C32 C31 H31A 120.00 no
C27 C32 H32A 119.00 no
C31 C32 H32A 119.00 no

loop_
_geom_bond_atom_site_label_1
_geom_bond_atom_site_label_2
_geom_bond_distance
_geom_bond_publ_flag
Ru1 Br1 2.5654(4) yes
Ru1 P1 2.2762(10) yes
Ru1 P2 2.2755(10) yes
Ru1 C1 2.181(3) yes
Ru1 C2 2.168(4) yes
Ru1 C3 2.216(5) yes
Ru1 C4 2.233(4) yes
Ru1 C5 2.230(4) yes
P1 C6 1.829(3) yes
P1 C12 1.829(3) yes
P1 C18 1.841(4) yes
P2 C19 1.865(3) yes
P2 C21 1.841(4) yes
P2 C27 1.822(4) yes
C1 C2 1.410(5) no
C1 C5 1.412(6) no
C2 C3 1.416(7) no
C3 C4 1.404(6) no
C4 C5 1.402(6) no
C6 C7 1.384(6) no
C6 C11 1.397(5) no
C7 C8 1.384(4) no
C8 C9 1.363(6) no
C9 C10 1.378(6) no
C10 C11 1.376(5) no
C12 C13 1.407(5) no
C12 C17 1.393(6) no
C13 C14 1.378(6) no
C14 C15 1.378(7) no
C15 C16 1.366(6) no
C16 C17 1.386(5) no
C18 C19 1.527(5) no
C19 C20 1.516(6) no
C21 C22 1.389(5) no
C21 C26 1.398(5) no
C22 C23 1.387(5) no
C23 C24 1.378(6) no
C24 C25 1.378(5) no
C25 C26 1.388(6) no
C27 C28 1.390(5) no
C27 C32 1.394(4) no
C28 C29 1.383(6) no
C29 C30 1.367(6) no
C30 C31 1.385(5) no
C31 C32 1.376(5) no
C1 H1A 0.9500 no
C2 H2A 0.9500 no
C3 H3A 0.9500 no
C4 H4A 0.9500 no
C5 H5A 0.9500 no
C7 H7A 0.9500 no
C8 H8A 0.9500 no
C9 H9A 0.9500 no
C10 H10A 0.9500 no
C11 H11A 0.9500 no
C13 H13A 0.9500 no
C14 H14A 0.9500 no
C15 H15A 0.9500 no
C16 H16A 0.9500 no
C17 H17A 0.9500 no
C18 H18A 0.9900 no
C18 H18B 0.9900 no
C19 H19 1.0000 no
C20 H20A 0.9800 no
C20 H20B 0.9800 no
C20 H20C 0.9800 no
C22 H22A 0.9500 no
C23 H23A 0.9500 no
C24 H24A 0.9500 no
C25 H25A 0.9500 no
C26 H26A 0.9500 no
C28 H28A 0.9500 no
C29 H29A 0.9500 no
C30 H30A 0.9500 no
C31 H31A 0.9500 no
C32 H32A 0.9500 no

loop_
_geom_contact_atom_site_label_1
_geom_contact_atom_site_label_2
_geom_contact_distance
_geom_contact_site_symmetry_2
_geom_contact_publ_flag
Ru1 H7A 3.3300 . no
Ru1 H22A 3.2400 . no
Br1 P1 3.5178(10) . no
Br1 P2 3.2773(10) . no
Br1 C4 3.396(5) . no
Br1 C7 3.449(3) . no
Br1 C15 3.700(4) 1_454 no
Br1 C16 3.709(4) 1_454 no
Br1 C19 3.543(4) . no
Br1 C27 3.577(4) . no
Br1 C28 3.599(4) . no
Br1 H7A 2.7500 . no
Br1 H15A 3.0700 1_454 no
Br1 H16A 3.0900 1_454 no
Br1 H19 2.9400 . no
Br1 H9A 3.1000 2_545 no
P1 Br1 3.5178(10) . no
P1 P2 3.0184(13) . no
P1 C2 3.326(5) . no
P1 C3 3.585(5) . no
P1 C19 2.806(3) . no
P2 Br1 3.2773(10) . no
P2 P1 3.0184(13) . no
P2 C1 3.431(4) . no
P2 C5 3.573(4) . no
P2 C18 2.703(3) . no
C1 P2 3.431(4) . no
C1 C3 2.280(6) . no
C1 C4 2.265(6) . no
C1 C22 3.550(6) . no
C2 C13 3.441(6) . no
C2 C4 2.275(6) . no
C2 C5 2.291(6) . no
C2 P1 3.326(5) . no
C2 C12 3.477(6) . no
C3 C5 2.286(6) . no
C3 P1 3.585(5) . no
C3 C1 2.280(6) . no
C4 Br1 3.396(5) . no
C4 C1 2.265(6) . no
C4 C2 2.275(6) . no
C5 P2 3.573(4) . no
C5 C3 2.286(6) . no
C5 C2 2.291(6) . no
C7 C31 3.464(6) 2_555 no
C7 Br1 3.449(3) . no
C8 C30 3.546(6) 2_555 no
C8 C31 3.466(6) 2_555 no
C9 C16 3.550(5) 2_656 no
C9 C20 3.597(6) 2_655 no
C10 C20 3.508(6) 2_655 no
C11 C13 3.367(5) . no
C13 C11 3.367(5) . no
C13 C2 3.441(6) . no
C15 Br1 3.700(4) 1_656 no
C16 C9 3.550(5) 2_646 no
C16 Br1 3.709(4) 1_656 no
C18 C31 3.521(5) 2_655 no
C20 C9 3.597(6) 2_645 no
C20 C28 3.535(6) . no
C20 C10 3.508(6) 2_645 no
C20 C26 3.347(5) . no
C22 C1 3.550(6) . no
C26 C20 3.347(5) . no
C26 C32 3.241(6) . no
C28 C20 3.535(6) . no
C28 Br1 3.599(4) . no
C30 C8 3.546(6) 2_545 no
C31 C18 3.521(5) 2_645 no
C31 C8 3.466(6) 2_545 no
C31 C7 3.464(6) 2_545 no
C32 C26 3.241(6) . no
C1 H5A 2.1200 . no
C1 H22A 2.9900 . no
C1 H2A 2.1100 . no
C2 H3A 2.1200 . no
C2 H1A 2.1100 . no
C2 H29A 2.8800 1_556 no
C3 H4A 2.1000 . no
C3 H2A 2.1200 . no
C4 H3A 2.1100 . no
C4 H5A 2.1100 . no
C5 H4A 2.1000 . no
C5 H1A 2.1100 . no
C6 H13A 2.9000 . no
C9 H20B 3.0500 2_655 no
C10 H20B 2.6700 2_655 no
C11 H18A 2.8600 . no
C12 H11A 2.7400 . no
C12 H2A 2.9300 . no
C13 H2A 2.7500 . no
C14 H1A 3.0000 2_656 no
C14 H20A 2.9400 1_556 no
C15 H32A 3.0600 2_656 no
C15 H9A 2.7900 2_646 no
C15 H1A 3.0400 2_656 no
C15 H20A 3.0000 1_556 no
C16 H9A 2.7600 2_646 no
C17 H18B 2.6500 . no
C17 H22A 3.0400 . no
C18 H17A 2.7500 . no
C18 H11A 3.0900 . no
C19 H28A 2.8300 . no
C20 H28A 3.1000 . no
C21 H18B 3.0700 . no
C21 H32A 2.8800 . no
C21 H20C 2.8300 . no
C22 H1A 2.9600 . no
C22 H18B 3.0900 . no
C23 H13A 3.0900 2_646 no
C26 H20C 2.8100 . no
C26 H32A 3.0400 . no
C27 H26A 2.6800 . no
C27 H8A 2.9900 2_545 no
C27 H20B 3.0500 . no
C28 H20B 2.8900 . no
C28 H19 3.0400 . no
C31 H8A 2.9200 2_545 no
C31 H18A 2.8300 2_645 no
C31 H7A 2.8900 2_545 no
C32 H26A 2.8600 . no
C32 H8A 2.8400 2_545 no
H1A C22 2.9600 . no
H1A H22A 2.5400 . no
H1A C14 3.0000 2_646 no
H1A C15 3.0400 2_646 no
H2A C12 2.9300 . no
H2A C13 2.7500 . no
H2A H10A 2.4000 2_646 no
H4A H20C 2.4400 1_455 no
H7A Ru1 3.3300 . no
H7A Br1 2.7500 . no
H7A C31 2.8900 2_555 no
H8A C27 2.9900 2_555 no
H8A C31 2.9200 2_555 no
H8A C32 2.8400 2_555 no
H9A Br1 3.1000 2_555 no
H9A C15 2.7900 2_656 no
H9A C16 2.7600 2_656 no
H10A H2A 2.4000 2_656 no
H10A H20B 2.3200 2_655 no
H11A C12 2.7400 . no
H11A C18 3.0900 . no
H11A H18A 2.5900 . no
H13A C6 2.9000 . no
H13A C23 3.0900 2_656 no
H14A H20A 2.5100 1_556 no
H15A Br1 3.0700 1_656 no
H15A H32A 2.4300 2_656 no
H16A Br1 3.0900 1_656 no
H17A C18 2.7500 . no
H17A H18B 2.0000 . no
H18A C11 2.8600 . no
H18A H11A 2.5900 . no
H18A H20A 2.5900 . no
H18A C31 2.8300 2_655 no
H18B C17 2.6500 . no
H18B C21 3.0700 . no
H18B C22 3.0900 . no
H18B H17A 2.0000 . no
H18B H20C 2.4300 . no
H19 Br1 2.9400 . no
H19 C28 3.0400 . no
H19 H28A 2.4000 . no
H20A C14 2.9400 1_554 no
H20A C15 3.0000 1_554 no
H20A H14A 2.5100 1_554 no
H20A H18A 2.5900 . no
H20B C27 3.0500 . no
H20B C28 2.8900 . no
H20B H28A 2.5100 . no
H20B C9 3.0500 2_645 no
H20B C10 2.6700 2_645 no
H20B H10A 2.3200 2_645 no
H20C C21 2.8300 . no
H20C C26 2.8100 . no
H20C H4A 2.4400 1_655 no
H20C H18B 2.4300 . no
H22A Ru1 3.2400 . no
H22A C1 2.9900 . no
H22A C17 3.0400 . no
H22A H1A 2.5400 . no
H24A H30A 2.5500 1_656 no
H26A C27 2.6800 . no
H26A C32 2.8600 . no
H28A C19 2.8300 . no
H28A C20 3.1000 . no
H28A H19 2.4000 . no
H28A H20B 2.5100 . no
H29A C2 2.8800 1_554 no
H30A H24A 2.5500 1_454 no
H32A C21 2.8800 . no
H32A C26 3.0400 . no
H32A C15 3.0600 2_646 no
H32A H15A 2.4300 2_646 no

loop_
_geom_hbond_atom_site_label_D
_geom_hbond_atom_site_label_H
_geom_hbond_atom_site_label_A
_geom_hbond_distance_DH
_geom_hbond_distance_HA
_geom_hbond_distance_DA
_geom_hbond_angle_DHA
_geom_hbond_publ_flag
C7 H7A Br1 0.9500 2.7500 3.449(3) 131.00 yes

loop_
_geom_torsion_atom_site_label_1
_geom_torsion_atom_site_label_2
_geom_torsion_atom_site_label_3
_geom_torsion_atom_site_label_4
_geom_torsion
_geom_torsion_publ_flag
Br1 Ru1 P1 C6 44.78(13) no
P2 Ru1 P1 C6 129.36(13) no
C1 Ru1 P1 C6 -132.38(17) no
C2 Ru1 P1 C6 -102.59(18) no
C3 Ru1 P1 C6 -65.20(17) no
C4 Ru1 P1 C6 -48.6(2) no
C5 Ru1 P1 C6 -116.7(3) no
Br1 Ru1 P1 C12 164.49(14) no
P2 Ru1 P1 C12 -110.92(14) no
C1 Ru1 P1 C12 -12.67(19) no
C2 Ru1 P1 C12 17.13(19) no
C3 Ru1 P1 C12 54.51(18) no
C4 Ru1 P1 C12 71.1(2) no
C5 Ru1 P1 C12 3.1(4) no
Br1 Ru1 P1 C18 -76.55(13) no
P2 Ru1 P1 C18 8.03(13) no
C1 Ru1 P1 C18 106.29(18) no
C2 Ru1 P1 C18 136.08(18) no
C3 Ru1 P1 C18 173.47(17) no
C4 Ru1 P1 C18 -169.9(2) no
C5 Ru1 P1 C18 122.0(3) no
Br1 Ru1 P2 C19 63.97(11) no
P1 Ru1 P2 C19 -29.68(11) no
C1 Ru1 P2 C19 -151.74(15) no
C2 Ru1 P2 C19 -122.98(19) no
C4 Ru1 P2 C19 148.4(2) no
C5 Ru1 P2 C19 170.18(15) no
Br1 Ru1 P2 C21 -179.22(13) no
P1 Ru1 P2 C21 87.13(13) no
C1 Ru1 P2 C21 -34.93(17) no
C2 Ru1 P2 C21 -6.2(2) no
C4 Ru1 P2 C21 -94.8(2) no
C5 Ru1 P2 C21 -73.01(17) no
Br1 Ru1 P2 C27 -55.87(12) no
P1 Ru1 P2 C27 -149.52(13) no
C1 Ru1 P2 C27 88.42(16) no
C2 Ru1 P2 C27 117.2(2) no
C4 Ru1 P2 C27 28.6(2) no
C5 Ru1 P2 C27 50.34(16) no
Br1 Ru1 C1 C2 -121.6(2) no
P1 Ru1 C1 C2 53.5(3) no
P2 Ru1 C1 C2 142.1(2) no
C3 Ru1 C1 C2 -38.4(3) no
C4 Ru1 C1 C2 -80.2(3) no
C5 Ru1 C1 C2 -117.2(4) no
Br1 Ru1 C1 C5 -4.4(3) no
P1 Ru1 C1 C5 170.76(19) no
P2 Ru1 C1 C5 -100.7(2) no
C2 Ru1 C1 C5 117.2(4) no
C3 Ru1 C1 C5 78.9(3) no
C4 Ru1 C1 C5 37.1(2) no
C1 Ru1 C2 C3 -115.8(4) no
C4 Ru1 C2 C3 -37.0(3) no
C5 Ru1 C2 C3 -78.5(3) no
Br1 Ru1 C4 C3 -121.8(2) no
P1 Ru1 C4 C3 -27.3(4) no
P2 Ru1 C4 C3 155.6(2) no
Br1 Ru1 C2 C1 117.1(3) no
P1 Ru1 C2 C1 -137.0(2) no
P2 Ru1 C2 C1 -50.4(3) no
C3 Ru1 C2 C1 115.8(4) no
C4 Ru1 C2 C1 78.8(3) no
C5 Ru1 C2 C1 37.3(2) no
Br1 Ru1 C2 C3 1.4(4) no
P1 Ru1 C2 C3 107.2(2) no
P2 Ru1 C2 C3 -166.2(2) no
C5 Ru1 C3 C4 -36.4(3) no
C1 Ru1 C3 C2 38.5(3) no
C4 Ru1 C3 C2 117.3(4) no
Br1 Ru1 C5 C1 177.3(2) no
P1 Ru1 C5 C1 -22.1(5) no
P2 Ru1 C5 C1 88.1(2) no
Br1 Ru1 C3 C2 -179.2(2) no
P1 Ru1 C3 C2 -80.5(3) no
C3 Ru1 C4 C5 -118.7(4) no
C2 Ru1 C4 C3 37.9(3) no
C5 Ru1 C3 C2 80.9(3) no
Br1 Ru1 C3 C4 63.5(3) no
P1 Ru1 C3 C4 162.2(2) no
C1 Ru1 C3 C4 -78.8(3) no
C2 Ru1 C3 C4 -117.3(4) no
C1 Ru1 C4 C3 81.0(3) no
C3 Ru1 C5 C4 36.5(3) no
C5 Ru1 C4 C3 118.7(4) no
Br1 Ru1 C4 C5 119.5(2) no
P1 Ru1 C4 C5 -146.04(19) no
P2 Ru1 C4 C5 36.9(3) no
C1 Ru1 C4 C5 -37.8(2) no
C2 Ru1 C4 C5 -80.9(3) no
C2 Ru1 C5 C1 -37.8(2) no
C3 Ru1 C5 C1 -80.6(2) no
C4 Ru1 C5 C1 -117.1(4) no
Br1 Ru1 C5 C4 -65.5(3) no
P1 Ru1 C5 C4 95.1(4) no
P2 Ru1 C5 C4 -154.8(2) no
C1 Ru1 C5 C4 117.1(4) no
C2 Ru1 C5 C4 79.3(3) no
Ru1 P1 C12 C17 107.9(3) no
C6 P1 C12 C17 -120.0(3) no
C18 P1 C6 C11 -59.8(3) no
C18 P1 C12 C17 -14.2(3) no
C18 P1 C12 C13 164.0(2) no
Ru1 P1 C6 C11 175.7(2) no
C12 P1 C6 C11 46.5(3) no
C12 P1 C18 C19 148.0(2) no
Ru1 P1 C6 C7 -0.8(3) no
C6 P1 C12 C13 58.2(3) no
C12 P1 C6 C7 -130.0(3) no
C18 P1 C6 C7 123.7(3) no
Ru1 P1 C12 C13 -73.8(3) no
C6 P1 C18 C19 -111.0(2) no
Ru1 P1 C18 C19 20.9(3) no
C27 P2 C21 C22 -153.9(3) no
C21 P2 C19 C20 45.8(3) no
Ru1 P2 C19 C20 173.0(2) no
Ru1 P2 C21 C26 161.0(3) no
Ru1 P2 C27 C32 -78.5(3) no
C19 P2 C21 C26 -79.8(3) no
C21 P2 C27 C28 -130.9(4) no
C21 P2 C19 C18 -77.7(3) no
C27 P2 C19 C18 175.6(2) no
C19 P2 C21 C22 95.8(3) no
C21 P2 C27 C32 53.5(4) no
C27 P2 C19 C20 -60.8(3) no
C19 P2 C27 C32 161.1(3) no
C19 P2 C27 C28 -23.3(4) no
Ru1 P2 C27 C28 97.1(4) no
Ru1 P2 C19 C18 49.4(3) no
Ru1 P2 C21 C22 -23.4(3) no
C27 P2 C21 C26 30.5(3) no
C2 C1 C5 Ru1 62.2(3) no
C5 C1 C2 C3 0.7(5) no
C5 C1 C2 Ru1 -63.9(3) no
Ru1 C1 C5 C4 -62.2(3) no
C2 C1 C5 C4 -0.1(5) no
Ru1 C1 C2 C3 64.6(3) no
C1 C2 C3 Ru1 -63.6(3) no
C1 C2 C3 C4 -1.1(5) no
Ru1 C2 C3 C4 62.6(3) no
C2 C3 C4 C5 1.1(5) no
Ru1 C3 C4 C5 61.7(3) no
C2 C3 C4 Ru1 -60.7(3) no
C3 C4 C5 Ru1 -61.3(3) no
Ru1 C4 C5 C1 60.7(3) no
C3 C4 C5 C1 -0.6(5) no
P1 C6 C11 C10 -177.2(3) no
C11 C6 C7 C8 2.5(5) no
P1 C6 C7 C8 179.0(3) no
C7 C6 C11 C10 -0.5(5) no
C6 C7 C8 C9 -2.6(6) no
C7 C8 C9 C10 0.8(6) no
C8 C9 C10 C11 1.1(6) no
C9 C10 C11 C6 -1.2(6) no
P1 C12 C17 C16 176.6(2) no
P1 C12 C13 C14 -177.3(2) no
C17 C12 C13 C14 1.1(5) no
C13 C12 C17 C16 -1.6(5) no
C12 C13 C14 C15 -0.2(5) no
C13 C14 C15 C16 -0.1(5) no
C14 C15 C16 C17 -0.5(5) no
C15 C16 C17 C12 1.4(5) no
P1 C18 C19 C20 -170.9(2) no
P1 C18 C19 P2 -43.6(3) no
P2 C21 C22 C23 -176.1(3) no
C22 C21 C26 C25 0.9(5) no
C26 C21 C22 C23 -0.4(5) no
P2 C21 C26 C25 176.4(3) no
C21 C22 C23 C24 0.0(5) no
C22 C23 C24 C25 0.0(6) no
C23 C24 C25 C26 0.5(6) no
C24 C25 C26 C21 -0.9(6) no
P2 C27 C28 C29 -177.2(3) no
C32 C27 C28 C29 -1.5(6) no
P2 C27 C32 C31 176.7(3) no
C28 C27 C32 C31 0.8(6) no
C27 C28 C29 C30 1.5(6) no
C28 C29 C30 C31 -0.6(6) no
C29 C30 C31 C32 -0.1(6) no
C30 C31 C32 C27 0.0(6) no
